data_2219998
loop_
_publ_author_name
'Choi, Hong Dae'
'Seo, Pil Ja'
'Son, Byeng Wha'
'Lee, Uk'

_publ_section_title
;
 5-Bromo-2,4,6-trimethyl-3-methylsulfinyl-1-benzofuran
;
_journal_coeditor_code SJ2545
_journal_issue 11
_journal_name_full 'Acta Crystallographica Section E'
_journal_page_first o2117
_journal_paper_doi 10.1107/S1600536808032467
_journal_volume 64
_journal_year 2008
_chemical_formula_iupac 'C12 H13 Br O2 S'
_chemical_formula_moiety 'C12 H13 Br O2 S'
_chemical_formula_sum 'C12 H13 Br O2 S'
_chemical_formula_weight 301.19
_chemical_melting_point_gt 401
_chemical_melting_point_lt 400
_chemical_name_systematic
;
5-Bromo-2,4,6-trimethyl-3-methylsulfinyl-1-benzofuran
;
_space_group_IT_number 9
_symmetry_cell_setting monoclinic
_symmetry_space_group_name_Hall 'C -2yc'
_symmetry_space_group_name_H-M 'C 1 c 1'
_atom_sites_solution_hydrogens geom
_atom_sites_solution_primary direct
_atom_sites_solution_secondary difmap
_audit_creation_method 'form.cif (version 2.0)'
_cell_angle_alpha 90.00
_cell_angle_beta 102.290(2)
_cell_angle_gamma 90.00
_cell_formula_units_Z 8
_cell_length_a 28.128(4)
_cell_length_b 11.0130(10)
_cell_length_c 8.0520(10)
_cell_measurement_reflns_used 3249
_cell_measurement_temperature 298(2)
_cell_measurement_theta_max 26.12
_cell_measurement_theta_min 2.89
_cell_volume 2437.1(5)
_computing_cell_refinement 'SAINT (Bruker, 2001)'
_computing_data_collection 'SMART (Bruker, 2001)'
_computing_data_reduction 'SAINT (Bruker, 2001)'
_computing_molecular_graphics 'ORTEP-3 (Farrugia, 1997) and DIAMOND (Brandenburg, 1998)'
_computing_publication_material 'SHELXL97 (Sheldrick, 2008)'
_computing_structure_refinement 'SHELXL97 (Sheldrick, 2008)'
_computing_structure_solution 'SHELXS97 (Sheldrick, 2008)'
_diffrn_ambient_temperature 298(2)
_diffrn_detector_area_resol_mean 10.0
_diffrn_measured_fraction_theta_full 0.993
_diffrn_measured_fraction_theta_max 0.993
_diffrn_measurement_device_type 'Bruker SMART CCD'
_diffrn_measurement_method '\f and \w scans'
_diffrn_radiation_monochromator graphite
_diffrn_radiation_source 'fine-focus sealed tube'
_diffrn_radiation_type MoK\a
_diffrn_radiation_wavelength 0.71073
_diffrn_reflns_av_R_equivalents 0.0203
_diffrn_reflns_av_sigmaI/netI 0.0495
_diffrn_reflns_limit_h_max 28
_diffrn_reflns_limit_h_min -35
_diffrn_reflns_limit_k_max 12
_diffrn_reflns_limit_k_min -14
_diffrn_reflns_limit_l_max 10
_diffrn_reflns_limit_l_min -9
_diffrn_reflns_number 7147
_diffrn_reflns_theta_full 26.99
_diffrn_reflns_theta_max 26.99
_diffrn_reflns_theta_min 1.48
_diffrn_standards_number 0
_exptl_absorpt_coefficient_mu 3.526
_exptl_absorpt_correction_T_max 0.345
_exptl_absorpt_correction_T_min 0.269
_exptl_absorpt_correction_type multi-scan
_exptl_absorpt_process_details '(SADABS; Sheldrick, 1999)'
_exptl_crystal_colour colorless
_exptl_crystal_density_diffrn 1.642
_exptl_crystal_density_method 'not measured'
_exptl_crystal_description block
_exptl_crystal_F_000 1216
_exptl_crystal_size_max 0.40
_exptl_crystal_size_mid 0.40
_exptl_crystal_size_min 0.30
_refine_diff_density_max 0.450
_refine_diff_density_min -0.904
_refine_ls_abs_structure_details 'Flack (1983), 1736 Friedel pairs'
_refine_ls_abs_structure_Flack 0.70(2)
_refine_ls_extinction_method none
_refine_ls_goodness_of_fit_ref 1.090
_refine_ls_hydrogen_treatment constr
_refine_ls_matrix_type full
_refine_ls_number_parameters 317
_refine_ls_number_reflns 4360
_refine_ls_number_restraints 2
_refine_ls_restrained_S_all 1.090
_refine_ls_R_factor_all 0.0519
_refine_ls_R_factor_gt 0.0424
_refine_ls_shift/su_max 0.001
_refine_ls_shift/su_mean <0.001
_refine_ls_structure_factor_coef Fsqd
_refine_ls_weighting_details 'calc w=1/[\s^2^(Fo^2^)+(0.0294P)^2^+6.0617P] where P=(Fo^2^+2Fc^2^)/3'
_refine_ls_weighting_scheme calc
_refine_ls_wR_factor_gt 0.1009
_refine_ls_wR_factor_ref 0.1122
_reflns_number_gt 3737
_reflns_number_total 4360
_reflns_threshold_expression I>2\s(I)
_cod_data_source_file sj2545.cif
_cod_data_source_block I
_cod_original_sg_symbol_H-M Cc
_cod_database_code 2219998
_cod_database_fobs_code 2219998

loop_
_symmetry_equiv_pos_as_xyz
'x, y, z'
'x, -y, z+1/2'
'x+1/2, y+1/2, z'
'x+1/2, -y+1/2, z+1/2'

loop_
_atom_site_type_symbol
_atom_site_label
_atom_site_fract_x
_atom_site_fract_y
_atom_site_fract_z
_atom_site_U_iso_or_equiv
_atom_site_adp_type
_atom_site_calc_flag
_atom_site_refinement_flags
_atom_site_occupancy
_atom_site_disorder_assembly
_atom_site_disorder_group
Br Br1 0.21922(3) 0.71294(6) 0.66785(9) 0.0659(2) Uani d . 1 . .
Br Br2 0.50554(3) -0.18594(8) 0.33653(9) 0.0854(3) Uani d . 1 . .
S S1 0.17522(7) 0.15294(19) 0.6928(2) 0.0577(5) Uani d . 1 . .
S S2A 0.5460(2) 0.4107(6) 0.3537(10) 0.0523(16) Uani d P 0.40 A 1
O O4A 0.5400(5) 0.4962(11) 0.2811(18) 0.067(4) Uani d P 0.40 A 1
C C24A 0.5884(2) 0.3483(7) 0.5252(9) 0.0616(19) Uani d P 0.40 A 1
H H24A 0.5790 0.3678 0.6298 0.092 Uiso calc PR 0.40 A 1
H H24B 0.6201 0.3813 0.5265 0.092 Uiso calc PR 0.40 A 1
H H24C 0.5893 0.2617 0.5126 0.092 Uiso calc PR 0.40 A 1
S S2B 0.5499(2) 0.3607(6) 0.3149(7) 0.081(2) Uani d P 0.60 A 2
O O4B 0.5586(3) 0.3734(12) 0.1963(14) 0.099(4) Uani d P 0.60 A 2
C C24B 0.5884(2) 0.3483(7) 0.5252(9) 0.0616(19) Uani d P 0.60 A 2
H H24D 0.5945 0.4278 0.5740 0.092 Uiso calc PR 0.60 A 2
H H24E 0.6187 0.3109 0.5173 0.092 Uiso calc PR 0.60 A 2
H H24F 0.5724 0.2996 0.5957 0.092 Uiso calc PR 0.60 A 2
O O1 0.30391(17) 0.2256(4) 0.5845(6) 0.0485(11) Uani d . 1 . .
O O2 0.1830(2) 0.0201(6) 0.7294(9) 0.097(3) Uani d . 1 . .
O O3 0.42047(19) 0.2988(4) 0.4257(7) 0.0614(14) Uani d . 1 A .
C C1 0.2298(2) 0.2149(5) 0.6484(9) 0.0366(15) Uani d . 1 . .
C C2 0.2427(2) 0.3433(5) 0.6439(7) 0.0354(12) Uani d . 1 . .
C C3 0.2204(3) 0.4548(5) 0.6687(10) 0.0403(12) Uani d . 1 . .
C C4 0.2487(2) 0.5563(5) 0.6445(8) 0.0413(14) Uani d . 1 . .
C C5 0.2937(3) 0.5551(5) 0.6073(8) 0.0462(16) Uani d . 1 . .
C C6 0.3146(2) 0.4447(6) 0.5866(9) 0.0467(15) Uani d . 1 . .
H H6 0.3451 0.4398 0.5603 0.056 Uiso calc R 1 . .
C C7 0.2887(2) 0.3417(5) 0.6061(8) 0.0412(14) Uani d . 1 . .
C C8 0.2665(3) 0.1512(6) 0.6131(9) 0.0485(17) Uani d . 1 . .
C C9 0.1720(2) 0.4603(6) 0.7129(10) 0.0507(17) Uani d . 1 . .
H H9A 0.1729 0.5172 0.8038 0.076 Uiso calc R 1 . .
H H9B 0.1635 0.3814 0.7483 0.076 Uiso calc R 1 . .
H H9C 0.1481 0.4858 0.6154 0.076 Uiso calc R 1 . .
C C10 0.3211(3) 0.6695(7) 0.5822(11) 0.075(3) Uani d . 1 . .
H H10A 0.3019 0.7171 0.4926 0.112 Uiso calc R 1 . .
H H10B 0.3514 0.6482 0.5526 0.112 Uiso calc R 1 . .
H H10C 0.3275 0.7158 0.6856 0.112 Uiso calc R 1 . .
C C11 0.2774(3) 0.0181(6) 0.5924(12) 0.071(3) Uani d . 1 . .
H H11A 0.2569 -0.0305 0.6468 0.107 Uiso calc R 1 . .
H H11B 0.3109 0.0022 0.6436 0.107 Uiso calc R 1 . .
H H11C 0.2715 -0.0017 0.4737 0.107 Uiso calc R 1 . .
C C12 0.1395(2) 0.1660(6) 0.4814(9) 0.0512(15) Uani d . 1 . .
H H12A 0.1524 0.1130 0.4072 0.077 Uiso calc R 1 . .
H H12B 0.1405 0.2483 0.4431 0.077 Uiso calc R 1 . .
H H12C 0.1065 0.1437 0.4806 0.077 Uiso calc R 1 . .
C C13 0.4940(3) 0.3120(8) 0.3690(11) 0.064(2) Uani d . 1 . .
C C14 0.4821(3) 0.1834(6) 0.3652(8) 0.0507(17) Uani d . 1 A .
C C15 0.5031(3) 0.0711(7) 0.3397(11) 0.0552(16) Uani d . 1 . .
C C16 0.4782(3) -0.0334(7) 0.3580(10) 0.0565(19) Uani d . 1 A .
C C17 0.4301(3) -0.0306(7) 0.4013(10) 0.059(2) Uani d . 1 . .
C C18 0.4098(3) 0.0785(7) 0.4214(10) 0.060(2) Uani d . 1 A .
H H18 0.3788 0.0834 0.4447 0.072 Uiso calc R 1 . .
C C19 0.4362(2) 0.1824(7) 0.4064(9) 0.0511(17) Uani d . 1 . .
C C20 0.4563(3) 0.3746(8) 0.4063(11) 0.065(2) Uani d . 1 A .
C C21 0.5530(3) 0.0662(10) 0.2927(12) 0.084(3) Uani d . 1 A .
H H21A 0.5767 0.0361 0.3877 0.126 Uiso calc R 1 . .
H H21B 0.5622 0.1462 0.2639 0.126 Uiso calc R 1 . .
H H21C 0.5515 0.0131 0.1971 0.126 Uiso calc R 1 . .
C C22 0.4033(3) -0.1465(8) 0.4158(11) 0.079(3) Uani d . 1 A .
H H22A 0.3716 -0.1282 0.4355 0.118 Uiso calc R 1 . .
H H22B 0.4211 -0.1936 0.5089 0.118 Uiso calc R 1 . .
H H22C 0.4001 -0.1920 0.3123 0.118 Uiso calc R 1 . .
C C23 0.4473(4) 0.5046(8) 0.4241(14) 0.085(3) Uani d . 1 . .
H H23A 0.4274 0.5347 0.3204 0.128 Uiso calc R 1 A .
H H23B 0.4778 0.5473 0.4477 0.128 Uiso calc R 1 . .
H H23C 0.4309 0.5168 0.5158 0.128 Uiso calc R 1 . .

loop_
_atom_site_aniso_label
_atom_site_aniso_U_11
_atom_site_aniso_U_22
_atom_site_aniso_U_33
_atom_site_aniso_U_12
_atom_site_aniso_U_13
_atom_site_aniso_U_23
Br1 0.0783(5) 0.0482(3) 0.0674(4) 0.0096(4) 0.0070(3) -0.0056(3)
Br2 0.0915(7) 0.0859(5) 0.0720(6) 0.0122(5) 0.0022(5) -0.0039(4)
S1 0.0518(11) 0.0758(13) 0.0445(10) -0.0326(9) 0.0081(8) 0.0092(8)
S2A 0.026(2) 0.063(4) 0.063(4) -0.006(2) 0.000(2) 0.000(3)
O4A 0.067(8) 0.048(6) 0.085(10) -0.015(6) 0.011(7) 0.037(6)
C24A 0.044(4) 0.080(4) 0.056(5) -0.009(3) -0.001(3) -0.005(3)
S2B 0.075(3) 0.112(5) 0.053(3) -0.062(3) 0.006(2) 0.018(3)
O4B 0.065(6) 0.163(11) 0.075(7) -0.021(6) 0.027(5) 0.026(7)
C24B 0.044(4) 0.080(4) 0.056(5) -0.009(3) -0.001(3) -0.005(3)
O1 0.040(3) 0.041(2) 0.066(3) 0.0064(17) 0.013(2) 0.0089(19)
O2 0.091(5) 0.082(4) 0.103(5) -0.044(4) -0.015(4) 0.058(4)
O3 0.038(3) 0.068(3) 0.075(4) -0.005(2) 0.005(2) 0.004(2)
C1 0.035(4) 0.040(3) 0.036(3) -0.013(2) 0.009(3) 0.006(2)
C2 0.024(3) 0.046(3) 0.033(3) -0.008(2) 0.000(2) 0.002(2)
C3 0.029(3) 0.055(3) 0.034(3) -0.006(3) 0.000(2) -0.001(3)
C4 0.041(4) 0.045(3) 0.036(3) -0.009(3) 0.005(3) 0.000(2)
C5 0.049(4) 0.044(3) 0.043(4) -0.013(3) 0.003(3) -0.002(2)
C6 0.030(3) 0.059(4) 0.052(4) -0.014(3) 0.010(3) 0.004(3)
C7 0.037(3) 0.041(3) 0.044(3) -0.005(2) 0.006(3) 0.004(2)
C8 0.051(4) 0.043(4) 0.045(4) -0.006(3) -0.003(3) 0.003(3)
C9 0.041(4) 0.058(4) 0.055(4) 0.000(3) 0.015(3) -0.008(3)
C10 0.069(6) 0.061(4) 0.090(6) -0.035(4) 0.010(5) 0.016(4)
C11 0.078(6) 0.045(4) 0.082(6) -0.005(4) -0.002(5) 0.007(4)
C12 0.038(4) 0.058(3) 0.056(4) -0.012(3) 0.008(3) -0.007(3)
C13 0.043(5) 0.084(5) 0.058(5) -0.020(3) -0.004(4) 0.016(4)
C14 0.042(4) 0.069(4) 0.040(4) -0.021(3) 0.004(3) 0.009(3)
C15 0.043(4) 0.087(5) 0.035(3) -0.005(4) 0.008(3) 0.008(4)
C16 0.046(4) 0.070(4) 0.046(4) -0.001(3) -0.005(3) 0.003(3)
C17 0.047(5) 0.066(4) 0.061(5) -0.017(3) 0.003(4) 0.011(3)
C18 0.038(4) 0.072(5) 0.067(5) -0.022(3) 0.007(3) 0.009(3)
C19 0.029(3) 0.070(4) 0.051(4) -0.015(3) 0.001(3) 0.007(3)
C20 0.047(4) 0.081(5) 0.066(5) -0.014(4) 0.006(4) 0.006(4)
C21 0.055(5) 0.132(9) 0.069(6) -0.004(5) 0.023(4) -0.006(5)
C22 0.073(6) 0.089(6) 0.068(5) -0.039(5) 0.004(4) 0.014(4)
C23 0.096(7) 0.070(6) 0.089(7) -0.019(5) 0.018(6) -0.001(5)

loop_
_atom_type_symbol
_atom_type_description
_atom_type_scat_dispersion_real
_atom_type_scat_dispersion_imag
_atom_type_scat_source
C C 0.0033 0.0016 'International Tables Vol C Tables 4.2.6.8 and 6.1.1.4'
H H 0.0000 0.0000 'International Tables Vol C Tables 4.2.6.8 and 6.1.1.4'
O O 0.0106 0.0060 'International Tables Vol C Tables 4.2.6.8 and 6.1.1.4'
S S 0.1246 0.1234 'International Tables Vol C Tables 4.2.6.8 and 6.1.1.4'
Br Br -0.2901 2.4595 'International Tables Vol C Tables 4.2.6.8 and 6.1.1.4'

loop_
_geom_angle_atom_site_label_1
_geom_angle_atom_site_label_2
_geom_angle_atom_site_label_3
_geom_angle
O2 S1 C1 108.4(4)
O2 S1 C12 107.1(4)
C1 S1 C12 96.4(3)
O4A S2A C24A 138.7(9)
O4A S2A C13 120.3(8)
C24A S2A C13 97.6(5)
O4B S2B C13 130.4(7)
C7 O1 C8 105.1(5)
C20 O3 C19 107.4(7)
C8 C1 C2 107.2(5)
C8 C1 S1 125.6(4)
C2 C1 S1 127.2(5)
C7 C2 C3 120.3(5)
C7 C2 C1 104.1(5)
C3 C2 C1 135.7(6)
C4 C3 C2 112.8(7)
C4 C3 C9 125.2(6)
C2 C3 C9 122.0(5)
C5 C4 C3 127.0(6)
C5 C4 Br1 117.8(4)
C3 C4 Br1 115.2(5)
C4 C5 C6 118.4(5)
C4 C5 C10 123.1(6)
C6 C5 C10 118.5(7)
C7 C6 C5 117.7(6)
C7 C6 H6 121.1
C5 C6 H6 121.1
O1 C7 C6 124.5(6)
O1 C7 C2 111.7(5)
C6 C7 C2 123.7(6)
C1 C8 O1 112.0(5)
C1 C8 C11 136.1(7)
O1 C8 C11 111.9(7)
C3 C9 H9A 109.5
C3 C9 H9B 109.5
H9A C9 H9B 109.5
C3 C9 H9C 109.5
H9A C9 H9C 109.5
H9B C9 H9C 109.5
C5 C10 H10A 109.5
C5 C10 H10B 109.5
H10A C10 H10B 109.5
C5 C10 H10C 109.5
H10A C10 H10C 109.5
H10B C10 H10C 109.5
C8 C11 H11A 109.5
C8 C11 H11B 109.5
H11A C11 H11B 109.5
C8 C11 H11C 109.5
H11A C11 H11C 109.5
H11B C11 H11C 109.5
S1 C12 H12A 109.5
S1 C12 H12B 109.5
H12A C12 H12B 109.5
S1 C12 H12C 109.5
H12A C12 H12C 109.5
H12B C12 H12C 109.5
C20 C13 C14 108.3(7)
C20 C13 S2B 132.0(7)
C14 C13 S2B 119.6(8)
C20 C13 S2A 112.6(7)
C14 C13 S2A 138.9(8)
C19 C14 C15 117.8(6)
C19 C14 C13 102.9(7)
C15 C14 C13 139.3(7)
C16 C15 C14 118.8(7)
C16 C15 C21 120.9(8)
C14 C15 C21 120.3(7)
C15 C16 C17 121.8(7)
C15 C16 Br2 120.9(6)
C17 C16 Br2 117.3(5)
C18 C17 C16 118.6(6)
C18 C17 C22 121.0(8)
C16 C17 C22 120.3(8)
C17 C18 C19 118.4(7)
C17 C18 H18 120.8
C19 C18 H18 120.8
O3 C19 C18 124.8(7)
O3 C19 C14 110.7(6)
C18 C19 C14 124.5(8)
O3 C20 C13 110.6(7)
O3 C20 C23 116.5(8)
C13 C20 C23 132.8(8)
C15 C21 H21A 109.5
C15 C21 H21B 109.5
H21A C21 H21B 109.5
C15 C21 H21C 109.5
H21A C21 H21C 109.5
H21B C21 H21C 109.5
C17 C22 H22A 109.5
C17 C22 H22B 109.5
H22A C22 H22B 109.5
C17 C22 H22C 109.5
H22A C22 H22C 109.5
H22B C22 H22C 109.5
C20 C23 H23A 109.5
C20 C23 H23B 109.5
H23A C23 H23B 109.5
C20 C23 H23C 109.5
H23A C23 H23C 109.5
H23B C23 H23C 109.5

loop_
_geom_bond_atom_site_label_1
_geom_bond_atom_site_label_2
_geom_bond_distance
Br1 C4 1.941(6)
Br2 C16 1.871(8)
S1 O2 1.499(7)
S1 C1 1.783(6)
S1 C12 1.788(7)
S2A O4A 1.102(13)
S2A C24A 1.761(10)
S2A C13 1.848(10)
C24A H24A 0.9600
C24A H24B 0.9600
C24A H24C 0.9600
S2B O4B 1.044(11)
S2B C13 1.801(10)
O1 C7 1.372(7)
O1 C8 1.392(9)
O3 C20 1.344(10)
O3 C19 1.375(10)
C1 C8 1.328(10)
C1 C2 1.462(7)
C2 C7 1.389(9)
C2 C3 1.413(9)
C3 C4 1.411(9)
C3 C9 1.479(11)
C4 C5 1.362(10)
C5 C6 1.375(9)
C5 C10 1.513(8)
C6 C7 1.375(8)
C6 H6 0.9300
C8 C11 1.514(10)
C9 H9A 0.9600
C9 H9B 0.9600
C9 H9C 0.9600
C10 H10A 0.9600
C10 H10B 0.9600
C10 H10C 0.9600
C11 H11A 0.9600
C11 H11B 0.9600
C11 H11C 0.9600
C12 H12A 0.9600
C12 H12B 0.9600
C12 H12C 0.9600
C13 C20 1.352(14)
C13 C14 1.454(10)
C14 C19 1.401(10)
C14 C15 1.405(11)
C15 C16 1.372(10)
C15 C21 1.530(12)
C16 C17 1.469(12)
C17 C18 1.355(11)
C17 C22 1.498(10)
C18 C19 1.383(9)
C18 H18 0.9300
C20 C23 1.466(12)
C21 H21A 0.9600
C21 H21B 0.9600
C21 H21C 0.9600
C22 H22A 0.9600
C22 H22B 0.9600
C22 H22C 0.9600
C23 H23A 0.9600
C23 H23B 0.9600
C23 H23C 0.9600

loop_
_geom_hbond_atom_site_label_D
_geom_hbond_atom_site_label_H
_geom_hbond_atom_site_label_A
_geom_hbond_site_symmetry_A
_geom_hbond_distance_DH
_geom_hbond_distance_HA
_geom_hbond_distance_DA
_geom_hbond_angle_DHA
C12 H12A O2 2_554 0.96 2.34 3.298(9) 178.6
C12 H12C O4B 4_455 0.96 2.42 3.168(12) 134.4
C24A H24A O4A 2_565 0.96 2.35 3.199(13) 147.8
C9 H9A Cg2 2_565 0.96 3.30 3.943(9) 123.6

loop_
_geom_torsion_atom_site_label_1
_geom_torsion_atom_site_label_2
_geom_torsion_atom_site_label_3
_geom_torsion_atom_site_label_4
_geom_torsion
O2 S1 C1 C8 14.9(8)
C12 S1 C1 C8 -95.6(7)
O2 S1 C1 C2 -165.0(6)
C12 S1 C1 C2 84.5(6)
C8 C1 C2 C7 -0.7(7)
S1 C1 C2 C7 179.2(5)
C8 C1 C2 C3 179.8(8)
S1 C1 C2 C3 -0.3(11)
C7 C2 C3 C4 2.2(9)
C1 C2 C3 C4 -178.3(7)
C7 C2 C3 C9 -178.6(7)
C1 C2 C3 C9 0.9(12)
C2 C3 C4 C5 -2.3(11)
C9 C3 C4 C5 178.5(7)
C2 C3 C4 Br1 177.7(5)
C9 C3 C4 Br1 -1.5(10)
C3 C4 C5 C6 1.5(11)
Br1 C4 C5 C6 -178.6(4)
C3 C4 C5 C10 179.5(7)
Br1 C4 C5 C10 -0.5(9)
C4 C5 C6 C7 -0.5(9)
C10 C5 C6 C7 -178.6(6)
C8 O1 C7 C6 -178.8(6)
C8 O1 C7 C2 -1.2(7)
C5 C6 C7 O1 177.9(6)
C5 C6 C7 C2 0.6(10)
C3 C2 C7 O1 -179.2(6)
C1 C2 C7 O1 1.2(7)
C3 C2 C7 C6 -1.5(10)
C1 C2 C7 C6 178.8(6)
C2 C1 C8 O1 0.0(8)
S1 C1 C8 O1 -179.9(5)
C2 C1 C8 C11 -178.3(8)
S1 C1 C8 C11 1.8(13)
C7 O1 C8 C1 0.7(8)
C7 O1 C8 C11 179.5(6)
O4B S2B C13 C20 -94.9(16)
O4B S2B C13 C14 80.3(15)
O4B S2B C13 S2A -117.4(19)
O4A S2A C13 C20 -46.3(13)
C24A S2A C13 C20 116.4(7)
O4A S2A C13 C14 139.6(14)
C24A S2A C13 C14 -57.7(11)
O4A S2A C13 S2B 115.7(17)
C24A S2A C13 S2B -81.5(10)
C20 C13 C14 C19 -1.2(9)
S2B C13 C14 C19 -177.5(6)
S2A C13 C14 C19 173.1(9)
C20 C13 C14 C15 -178.4(9)
S2B C13 C14 C15 5.3(14)
S2A C13 C14 C15 -4.2(18)
C19 C14 C15 C16 -0.7(11)
C13 C14 C15 C16 176.2(9)
C19 C14 C15 C21 179.4(7)
C13 C14 C15 C21 -3.6(15)
C14 C15 C16 C17 0.7(11)
C21 C15 C16 C17 -179.4(8)
C14 C15 C16 Br2 -176.9(6)
C21 C15 C16 Br2 3.0(10)
C15 C16 C17 C18 0.9(11)
Br2 C16 C17 C18 178.6(5)
C15 C16 C17 C22 178.4(7)
Br2 C16 C17 C22 -3.9(10)
C16 C17 C18 C19 -2.4(11)
C22 C17 C18 C19 -179.9(7)
C20 O3 C19 C18 178.4(7)
C20 O3 C19 C14 -3.1(8)
C17 C18 C19 O3 -179.2(7)
C17 C18 C19 C14 2.6(11)
C15 C14 C19 O3 -179.4(6)
C13 C14 C19 O3 2.6(8)
C15 C14 C19 C18 -1.0(11)
C13 C14 C19 C18 -178.9(7)
C19 O3 C20 C13 2.2(9)
C19 O3 C20 C23 -179.3(7)
C14 C13 C20 O3 -0.6(10)
S2B C13 C20 O3 175.1(7)
S2A C13 C20 O3 -176.5(6)
C14 C13 C20 C23 -178.7(9)
S2B C13 C20 C23 -3.1(16)
S2A C13 C20 C23 5.3(13)
